data_7157468
loop_
_publ_author_name
'Kim, Woo Gyum'
'Baek, Seung-Yeol'
'Jeong, Seo Yeong'
'Nam, Dongsik'
'Jeon, Ji Hwan'
'Choe, Wonyoung'
'Baik, Mu-Hyun'
'Hong, Sung You'

_publ_section_title
;
 Chemo- and regioselective click reactions through nickel-catalyzed
 azide-alkyne cycloaddition.
;
_journal_issue 17
_journal_name_full 'Organic &amp; biomolecular chemistry'
_journal_page_first 3374
_journal_page_last 3381
_journal_paper_doi 10.1039/d0ob00579g
_journal_volume 18
_journal_year 2020
_chemical_formula_sum 'C19 H18 N4 O3'
_chemical_formula_weight 350.37
_chemical_name_systematic 7ae
_space_group_crystal_system orthorhombic
_space_group_IT_number 61
_space_group_name_Hall '-P 2ac 2ab'
_space_group_name_H-M_alt 'P b c a'
_atom_sites_solution_hydrogens geom
_audit_creation_method SHELXL-2014/7
_audit_update_record
;
2019-12-05 deposited with the CCDC.	2020-04-15 downloaded from the CCDC.
;
_cell_angle_alpha 90
_cell_angle_beta 90
_cell_angle_gamma 90
_cell_formula_units_Z 8
_cell_length_a 14.942(3)
_cell_length_b 12.891(3)
_cell_length_c 17.930(4)
_cell_measurement_reflns_used 3956
_cell_measurement_temperature 298(2)
_cell_measurement_theta_max 27.466
_cell_measurement_theta_min 3.085
_cell_volume 3453.6(13)
_computing_cell_refinement 'Rigaku Rapid Auto'
_computing_data_collection 'Rigaku Rapid Auto'
_computing_data_reduction 'Rigaku Rapid Auto'
_computing_molecular_graphics ORTEP
_computing_publication_material CIFTAB
_computing_structure_refinement SHELXL
_computing_structure_solution SHELXS
_diffrn_ambient_temperature 298(2)
_diffrn_measured_fraction_theta_full 0.998
_diffrn_measured_fraction_theta_max 0.997
_diffrn_measurement_device_type 'imaging plate'
_diffrn_measurement_method 'omega scans'
_diffrn_radiation_type MoK\a
_diffrn_radiation_wavelength 0.71073
_diffrn_reflns_av_R_equivalents 0.0453
_diffrn_reflns_av_unetI/netI 0.0267
_diffrn_reflns_Laue_measured_fraction_full 0.998
_diffrn_reflns_Laue_measured_fraction_max 0.997
_diffrn_reflns_limit_h_max 19
_diffrn_reflns_limit_h_min -19
_diffrn_reflns_limit_k_max 16
_diffrn_reflns_limit_k_min -15
_diffrn_reflns_limit_l_max 23
_diffrn_reflns_limit_l_min -23
_diffrn_reflns_number 30009
_diffrn_reflns_point_group_measured_fraction_full 0.998
_diffrn_reflns_point_group_measured_fraction_max 0.997
_diffrn_reflns_theta_full 25.242
_diffrn_reflns_theta_max 27.466
_diffrn_reflns_theta_min 3.085
_diffrn_source 'fine-focus sealed tube'
_exptl_absorpt_coefficient_mu 0.094
_exptl_absorpt_correction_T_max 0.980
_exptl_absorpt_correction_T_min 0.979
_exptl_absorpt_correction_type multi-scan
_exptl_absorpt_process_details 'Rigaku Rapid Auto'
_exptl_crystal_colour Orange
_exptl_crystal_density_diffrn 1.348
_exptl_crystal_description Block
_exptl_crystal_F_000 1472
_exptl_crystal_size_max 0.230
_exptl_crystal_size_mid 0.220
_exptl_crystal_size_min 0.220
_refine_diff_density_max 0.168
_refine_diff_density_min -0.129
_refine_diff_density_rms 0.027
_refine_ls_extinction_method none
_refine_ls_goodness_of_fit_ref 1.038
_refine_ls_hydrogen_treatment constr
_refine_ls_matrix_type full
_refine_ls_number_parameters 236
_refine_ls_number_reflns 3956
_refine_ls_number_restraints 0
_refine_ls_restrained_S_all 1.038
_refine_ls_R_factor_all 0.0887
_refine_ls_R_factor_gt 0.0512
_refine_ls_shift/su_max 0.000
_refine_ls_shift/su_mean 0.000
_refine_ls_structure_factor_coef Fsqd
_refine_ls_weighting_details 'w=1/[\s^2^(Fo^2^)+(0.0432P)^2^+0.7003P] where P=(Fo^2^+2Fc^2^)/3'
_refine_ls_weighting_scheme calc
_refine_ls_wR_factor_gt 0.0993
_refine_ls_wR_factor_ref 0.1121
_reflns_Friedel_coverage 0.000
_reflns_number_gt 2672
_reflns_number_total 3956
_reflns_threshold_expression 'I > 2\s(I)'
_cod_data_source_file d0ob00579g2.cif
_cod_data_source_block Pbca_a
_cod_depositor_comments
;
The following automatic conversions were performed:

data item '_exptl_absorpt_correction_type' value 'Multi-scan' was
changed to 'multi-scan' in accordance with the
/home/data/users/saulius/crontab/automatic-downloads/rss-feeds/RSC/lib/dictionaries/cif_core.dic
dictionary named 'cif_core.dic' version 2.4.2 last updated on
2011-04-26.

Automatic conversion script
Id: cif_fix_values 7556 2019-12-06 15:28:31Z antanas 

 Adding full bibliography for 7157466--7157469.cif.
;
_cod_original_cell_volume 3453.6(12)
_cod_database_code 7157468
_shelx_shelxl_version_number 2014/7
_shelx_space_group_comment
;
The symmetry employed for this shelxl refinement is uniquely defined
by the following loop, which should always be used as a source of
symmetry information in preference to the above space-group names.
They are only intended as comments.
;

loop_
_space_group_symop_operation_xyz
'x, y, z'
'-x+1/2, -y, z+1/2'
'-x, y+1/2, -z+1/2'
'x+1/2, -y+1/2, -z'
'-x, -y, -z'
'x-1/2, y, -z-1/2'
'x, -y-1/2, z-1/2'
'-x-1/2, y-1/2, z'

loop_
_atom_site_label
_atom_site_type_symbol
_atom_site_fract_x
_atom_site_fract_y
_atom_site_fract_z
_atom_site_U_iso_or_equiv
_atom_site_adp_type
_atom_site_occupancy
_atom_site_site_symmetry_order
_atom_site_calc_flag
_atom_site_refinement_flags_posn
_atom_site_refinement_flags_adp
_atom_site_refinement_flags_occupancy
_atom_site_disorder_assembly
_atom_site_disorder_group
C1 C 0.30829(10) 0.71713(11) 0.50468(9) 0.0451(4) Uani 1 1 d . . . . .
C2 C 0.22027(12) 0.73279(15) 0.61565(11) 0.0599(5) Uani 1 1 d . . . . .
C3 C 0.15453(13) 0.89069(16) 0.60085(12) 0.0728(6) Uani 1 1 d . . . . .
H3A H 0.1644 0.9570 0.6251 0.087 Uiso 1 1 calc R U . . .
H3B H 0.0931 0.8878 0.5835 0.087 Uiso 1 1 calc R U . . .
C4 C 0.21870(13) 0.87616(14) 0.53691(11) 0.0630(5) Uani 1 1 d . . . . .
H4A H 0.1904 0.8903 0.4893 0.076 Uiso 1 1 calc R U . . .
H4B H 0.2714 0.9195 0.5423 0.076 Uiso 1 1 calc R U . . .
C5 C 0.39424(10) 0.68590(11) 0.52046(9) 0.0446(4) Uani 1 1 d . . . . .
C6 C 0.44945(10) 0.68528(12) 0.58844(9) 0.0429(4) Uani 1 1 d . . . . .
C7 C 0.50760(10) 0.60218(12) 0.59936(9) 0.0476(4) Uani 1 1 d . . . . .
H7 H 0.5095 0.5494 0.5640 0.057 Uiso 1 1 calc R U . . .
C8 C 0.56227(12) 0.59590(14) 0.66088(10) 0.0546(4) Uani 1 1 d . . . . .
H8 H 0.6009 0.5399 0.6667 0.066 Uiso 1 1 calc R U . . .
C9 C 0.55929(12) 0.67303(14) 0.71366(10) 0.0569(5) Uani 1 1 d . . . . .
H9 H 0.5955 0.6686 0.7557 0.068 Uiso 1 1 calc R U . . .
C10 C 0.50312(12) 0.75681(14) 0.70484(9) 0.0546(4) Uani 1 1 d . . . . .
H10 H 0.5019 0.8089 0.7407 0.066 Uiso 1 1 calc R U . . .
C11 C 0.44836(10) 0.76348(12) 0.64248(9) 0.0462(4) Uani 1 1 d . . . . .
C12 C 0.39275(15) 0.92895(15) 0.68051(12) 0.0752(6) Uani 1 1 d . . . . .
H12A H 0.3743 0.9043 0.7286 0.113 Uiso 1 1 calc R U . . .
H12B H 0.3523 0.9820 0.6639 0.113 Uiso 1 1 calc R U . . .
H12C H 0.4521 0.9570 0.6839 0.113 Uiso 1 1 calc R U . . .
C13 C 0.21259(12) 0.69444(14) 0.38734(11) 0.0628(5) Uani 1 1 d . . . . .
H13A H 0.2271 0.7216 0.3384 0.075 Uiso 1 1 calc R U . . .
H13B H 0.1703 0.7415 0.4106 0.075 Uiso 1 1 calc R U . . .
C14 C 0.17034(12) 0.58922(13) 0.37931(10) 0.0529(4) Uani 1 1 d . . . . .
C15 C 0.12235(15) 0.54649(17) 0.43660(11) 0.0722(6) Uani 1 1 d . . . . .
H15 H 0.1154 0.5834 0.4808 0.087 Uiso 1 1 calc R U . . .
C16 C 0.08429(16) 0.4498(2) 0.42983(15) 0.0869(7) Uani 1 1 d . . . . .
H16 H 0.0524 0.4217 0.4695 0.104 Uiso 1 1 calc R U . . .
C17 C 0.09290(17) 0.39539(18) 0.36567(17) 0.0867(7) Uani 1 1 d . . . . .
H17 H 0.0662 0.3305 0.3611 0.104 Uiso 1 1 calc R U . . .
C18 C 0.14051(17) 0.4355(2) 0.30818(16) 0.0883(7) Uani 1 1 d . . . . .
H18 H 0.1471 0.3978 0.2643 0.106 Uiso 1 1 calc R U . . .
C19 C 0.17950(14) 0.53299(17) 0.31470(12) 0.0721(6) Uani 1 1 d . . . . .
H19 H 0.2120 0.5603 0.2751 0.086 Uiso 1 1 calc R U . . .
N1 N 0.24046(9) 0.76581(10) 0.54523(8) 0.0501(3) Uani 1 1 d . . . . .
N2 N 0.29443(9) 0.68900(11) 0.43283(8) 0.0529(4) Uani 1 1 d . . . . .
N3 N 0.36718(10) 0.64396(12) 0.40407(8) 0.0612(4) Uani 1 1 d . . . . .
N4 N 0.42768(9) 0.64140(11) 0.45734(8) 0.0547(4) Uani 1 1 d . . . . .
O1 O 0.17307(9) 0.80637(11) 0.65127(8) 0.0775(4) Uani 1 1 d . . . . .
O2 O 0.23947(10) 0.65082(11) 0.64334(8) 0.0804(4) Uani 1 1 d . . . . .
O3 O 0.39210(8) 0.84509(9) 0.62866(7) 0.0592(3) Uani 1 1 d . . . . .

loop_
_atom_site_aniso_label
_atom_site_aniso_U_11
_atom_site_aniso_U_22
_atom_site_aniso_U_33
_atom_site_aniso_U_23
_atom_site_aniso_U_13
_atom_site_aniso_U_12
C1 0.0468(9) 0.0352(8) 0.0533(10) -0.0008(7) -0.0043(8) 0.0020(7)
C2 0.0498(10) 0.0534(11) 0.0765(13) 0.0047(10) 0.0088(9) -0.0027(8)
C3 0.0587(11) 0.0621(12) 0.0977(16) -0.0068(11) 0.0031(12) 0.0153(9)
C4 0.0630(11) 0.0473(11) 0.0786(13) 0.0025(9) -0.0008(10) 0.0176(8)
C5 0.0449(8) 0.0340(8) 0.0548(9) -0.0048(7) -0.0014(8) 0.0030(7)
C6 0.0399(8) 0.0384(8) 0.0504(9) 0.0002(7) -0.0012(7) -0.0050(7)
C7 0.0460(9) 0.0391(8) 0.0579(10) -0.0007(7) -0.0028(8) -0.0013(7)
C8 0.0506(9) 0.0490(10) 0.0642(11) 0.0090(9) -0.0066(9) 0.0013(8)
C9 0.0561(10) 0.0613(12) 0.0532(10) 0.0107(9) -0.0097(9) -0.0105(9)
C10 0.0584(10) 0.0527(11) 0.0528(10) -0.0061(8) -0.0005(9) -0.0138(9)
C11 0.0448(8) 0.0378(9) 0.0561(10) -0.0009(7) 0.0021(8) -0.0043(7)
C12 0.0787(13) 0.0522(11) 0.0948(15) -0.0297(11) 0.0026(12) 0.0033(10)
C13 0.0654(11) 0.0540(11) 0.0692(12) 0.0023(9) -0.0237(10) 0.0076(9)
C14 0.0519(10) 0.0521(10) 0.0546(10) -0.0012(8) -0.0153(9) 0.0095(8)
C15 0.0822(14) 0.0750(14) 0.0593(12) -0.0012(10) -0.0106(11) -0.0019(12)
C16 0.0876(16) 0.0858(17) 0.0873(16) 0.0228(14) -0.0171(14) -0.0137(13)
C17 0.0819(16) 0.0570(13) 0.121(2) 0.0033(14) -0.0332(16) -0.0022(11)
C18 0.0812(15) 0.0813(17) 0.1024(18) -0.0393(14) -0.0173(14) 0.0067(13)
C19 0.0662(12) 0.0822(15) 0.0677(13) -0.0154(11) -0.0036(11) -0.0003(11)
N1 0.0451(7) 0.0423(7) 0.0631(9) 0.0026(7) 0.0002(7) 0.0056(6)
N2 0.0528(8) 0.0450(8) 0.0610(9) -0.0051(7) -0.0120(7) 0.0071(6)
N3 0.0657(9) 0.0577(9) 0.0603(9) -0.0114(7) -0.0106(8) 0.0147(8)
N4 0.0542(8) 0.0509(8) 0.0591(9) -0.0106(7) -0.0063(7) 0.0115(7)
O1 0.0722(9) 0.0758(10) 0.0844(10) 0.0022(8) 0.0248(8) 0.0138(8)
O2 0.0840(10) 0.0638(9) 0.0934(10) 0.0246(8) 0.0214(8) 0.0037(8)
O3 0.0638(7) 0.0422(6) 0.0714(8) -0.0148(6) -0.0061(6) 0.0067(6)

loop_
_atom_type_symbol
_atom_type_description
_atom_type_scat_dispersion_real
_atom_type_scat_dispersion_imag
_atom_type_scat_source
C C 0.0033 0.0016 'International Tables Vol C Tables 4.2.6.8 and 6.1.1.4'
H H 0.0000 0.0000 'International Tables Vol C Tables 4.2.6.8 and 6.1.1.4'
N N 0.0061 0.0033 'International Tables Vol C Tables 4.2.6.8 and 6.1.1.4'
O O 0.0106 0.0060 'International Tables Vol C Tables 4.2.6.8 and 6.1.1.4'

loop_
_geom_angle_atom_site_label_1
_geom_angle_atom_site_label_2
_geom_angle_atom_site_label_3
_geom_angle
_geom_angle_site_symmetry_1
_geom_angle_site_symmetry_3
_geom_angle_publ_flag
N2 C1 C5 105.09(14) . . ?
N2 C1 N1 120.31(14) . . ?
C5 C1 N1 134.60(15) . . ?
O2 C2 O1 123.34(18) . . ?
O2 C2 N1 127.06(18) . . ?
O1 C2 N1 109.59(16) . . ?
O1 C3 C4 105.15(14) . . ?
O1 C3 H3A 110.7 . . ?
C4 C3 H3A 110.7 . . ?
O1 C3 H3B 110.7 . . ?
C4 C3 H3B 110.7 . . ?
H3A C3 H3B 108.8 . . ?
N1 C4 C3 100.62(15) . . ?
N1 C4 H4A 111.6 . . ?
C3 C4 H4A 111.6 . . ?
N1 C4 H4B 111.6 . . ?
C3 C4 H4B 111.6 . . ?
H4A C4 H4B 109.4 . . ?
N4 C5 C1 107.12(14) . . ?
N4 C5 C6 118.66(13) . . ?
C1 C5 C6 134.06(15) . . ?
C7 C6 C11 117.66(15) . . ?
C7 C6 C5 118.05(14) . . ?
C11 C6 C5 124.29(14) . . ?
C8 C7 C6 121.91(16) . . ?
C8 C7 H7 119.0 . . ?
C6 C7 H7 119.0 . . ?
C9 C8 C7 119.40(17) . . ?
C9 C8 H8 120.3 . . ?
C7 C8 H8 120.3 . . ?
C8 C9 C10 120.57(17) . . ?
C8 C9 H9 119.7 . . ?
C10 C9 H9 119.7 . . ?
C9 C10 C11 120.02(17) . . ?
C9 C10 H10 120.0 . . ?
C11 C10 H10 120.0 . . ?
O3 C11 C10 123.72(15) . . ?
O3 C11 C6 115.83(14) . . ?
C10 C11 C6 120.44(15) . . ?
O3 C12 H12A 109.5 . . ?
O3 C12 H12B 109.5 . . ?
H12A C12 H12B 109.5 . . ?
O3 C12 H12C 109.5 . . ?
H12A C12 H12C 109.5 . . ?
H12B C12 H12C 109.5 . . ?
N2 C13 C14 111.05(14) . . ?
N2 C13 H13A 109.4 . . ?
C14 C13 H13A 109.4 . . ?
N2 C13 H13B 109.4 . . ?
C14 C13 H13B 109.4 . . ?
H13A C13 H13B 108.0 . . ?
C15 C14 C19 118.22(19) . . ?
C15 C14 C13 120.76(17) . . ?
C19 C14 C13 121.01(18) . . ?
C14 C15 C16 121.0(2) . . ?
C14 C15 H15 119.5 . . ?
C16 C15 H15 119.5 . . ?
C17 C16 C15 120.4(2) . . ?
C17 C16 H16 119.8 . . ?
C15 C16 H16 119.8 . . ?
C16 C17 C18 119.9(2) . . ?
C16 C17 H17 120.1 . . ?
C18 C17 H17 120.1 . . ?
C17 C18 C19 120.1(2) . . ?
C17 C18 H18 120.0 . . ?
C19 C18 H18 120.0 . . ?
C14 C19 C18 120.4(2) . . ?
C14 C19 H19 119.8 . . ?
C18 C19 H19 119.8 . . ?
C2 N1 C1 120.11(14) . . ?
C2 N1 C4 110.31(15) . . ?
C1 N1 C4 122.94(14) . . ?
N3 N2 C1 111.05(13) . . ?
N3 N2 C13 118.88(14) . . ?
C1 N2 C13 129.91(15) . . ?
N4 N3 N2 106.85(13) . . ?
N3 N4 C5 109.89(13) . . ?
C2 O1 C3 109.59(15) . . ?
C11 O3 C12 117.41(14) . . ?

loop_
_geom_bond_atom_site_label_1
_geom_bond_atom_site_label_2
_geom_bond_distance
_geom_bond_site_symmetry_2
_geom_bond_publ_flag
C1 N2 1.354(2) . ?
C1 C5 1.375(2) . ?
C1 N1 1.396(2) . ?
C2 O2 1.202(2) . ?
C2 O1 1.343(2) . ?
C2 N1 1.366(2) . ?
C3 O1 1.441(2) . ?
C3 C4 1.506(3) . ?
C3 H3A 0.9700 . ?
C3 H3B 0.9700 . ?
C4 N1 1.467(2) . ?
C4 H4A 0.9700 . ?
C4 H4B 0.9700 . ?
C5 N4 1.364(2) . ?
C5 C6 1.472(2) . ?
C6 C7 1.393(2) . ?
C6 C11 1.398(2) . ?
C7 C8 1.375(2) . ?
C7 H7 0.9300 . ?
C8 C9 1.373(2) . ?
C8 H8 0.9300 . ?
C9 C10 1.377(3) . ?
C9 H9 0.9300 . ?
C10 C11 1.388(2) . ?
C10 H10 0.9300 . ?
C11 O3 1.3692(19) . ?
C12 O3 1.426(2) . ?
C12 H12A 0.9600 . ?
C12 H12B 0.9600 . ?
C12 H12C 0.9600 . ?
C13 N2 1.472(2) . ?
C13 C14 1.503(2) . ?
C13 H13A 0.9700 . ?
C13 H13B 0.9700 . ?
C14 C15 1.368(3) . ?
C14 C19 1.373(3) . ?
C15 C16 1.375(3) . ?
C15 H15 0.9300 . ?
C16 C17 1.354(3) . ?
C16 H16 0.9300 . ?
C17 C18 1.355(3) . ?
C17 H17 0.9300 . ?
C18 C19 1.390(3) . ?
C18 H18 0.9300 . ?
C19 H19 0.9300 . ?
N2 N3 1.3359(19) . ?
N3 N4 1.3156(19) . ?
